data_2236332
loop_
_publ_author_name
'Bugenhagen, Bernhard E. C.'
'Prosenc, Marc H.'

_publ_section_title
;
 <i>catena</i>-Poly[triethylammonium
 [[tetra-\m-acetato-\k^8^<i>O</i>:<i>O</i>'-dicuprate(II)]-\m-acetato-\k^2^<i>O</i>:<i>O</i>']
 tetrahydrofuran monosolvate]
;
_journal_coeditor_code HP2044
_journal_issue 9
_journal_name_full 'Acta Crystallographica Section E'
_journal_page_first m1142
_journal_paper_doi 10.1107/S1600536812033405
_journal_volume 68
_journal_year 2012
_chemical_formula_iupac '(C6 H16 N) [Cu2 (C2 H3 O2)5], C4 H8 O'
_chemical_formula_moiety 'C6 H16 N +, C10 H15 Cu2 O10 -, C4 H8 O'
_chemical_formula_sum 'C20 H39 Cu2 N O11'
_chemical_formula_weight 596.60
_chemical_name_common Triethylammoniumpentaacetatodicuprate(II)-THF-monosolvate
_chemical_name_systematic
;
<i>catena</i>-Poly[triethylammonium
[[tetra-\m-acetato-\k^8^<i>O</i>:<i>O</i>'-dicuprate(II)]-
\m-acetato-\k^2^<i>O</i>:<i>O</i>'] tetrahydrofuran monosolvate]
;
_space_group_crystal_system monoclinic
_space_group_IT_number 14
_symmetry_cell_setting monoclinic
_symmetry_space_group_name_Hall '-P 2ybc'
_symmetry_space_group_name_H-M 'P 1 21/c 1'
_atom_sites_solution_hydrogens geom
_atom_sites_solution_primary direct
_atom_sites_solution_secondary difmap
_cell_angle_alpha 90.00
_cell_angle_beta 112.9560(10)
_cell_angle_gamma 90.00
_cell_formula_units_Z 4
_cell_length_a 12.1520(2)
_cell_length_b 12.2726(2)
_cell_length_c 18.7306(3)
_cell_measurement_reflns_used 9902
_cell_measurement_temperature 100.15
_cell_measurement_theta_max 33.99
_cell_measurement_theta_min 2.36
_cell_volume 2572.19(7)
_computing_cell_refinement 'SAINT (Bruker, 2009)'
_computing_data_collection 'APEX2 (Bruker, 2009)'
_computing_data_reduction 'SAINT (Bruker, 2009)'
_computing_molecular_graphics
;
OLEX2 (Dolomanov <i>et al.</i>, 2009)
;
_computing_publication_material
;
OLEX2 (Dolomanov <i>et al.</i>, 2009)
;
_computing_structure_refinement
;
SHELXL97 (Sheldrik, 2008)
;
_computing_structure_solution
;
SHELXS97 (Sheldrik, 2008)
;
_diffrn_ambient_temperature 100.15
_diffrn_detector_area_resol_mean 8
_diffrn_measured_fraction_theta_full 0.988
_diffrn_measured_fraction_theta_max 0.988
_diffrn_measurement_device_type 'Bruker APEX II CCD area-detector'
_diffrn_measurement_method '\w and \f scans'
_diffrn_radiation_monochromator 'multi-layer optics'
_diffrn_radiation_type MoK\a
_diffrn_radiation_wavelength 0.71073
_diffrn_reflns_av_R_equivalents 0.0399
_diffrn_reflns_av_sigmaI/netI 0.0114
_diffrn_reflns_limit_h_max 14
_diffrn_reflns_limit_h_min -14
_diffrn_reflns_limit_k_max 14
_diffrn_reflns_limit_k_min -14
_diffrn_reflns_limit_l_max 22
_diffrn_reflns_limit_l_min -22
_diffrn_reflns_number 102874
_diffrn_reflns_theta_full 35.00
_diffrn_reflns_theta_max 25.36
_diffrn_reflns_theta_min 1.82
_exptl_absorpt_coefficient_mu 1.709
_exptl_absorpt_correction_T_max 0.7473
_exptl_absorpt_correction_T_min 0.6806
_exptl_absorpt_correction_type multi-scan
_exptl_absorpt_process_details '(SADABS; Bruker, 2009)'
_exptl_crystal_colour 'clear dark blue'
_exptl_crystal_density_diffrn 1.541
_exptl_crystal_density_method 'not measured'
_exptl_crystal_description block
_exptl_crystal_F_000 1248
_exptl_crystal_size_max 0.253
_exptl_crystal_size_mid 0.087
_exptl_crystal_size_min 0.062
_refine_diff_density_max 0.317
_refine_diff_density_min -0.357
_refine_ls_extinction_method none
_refine_ls_goodness_of_fit_ref 1.131
_refine_ls_hydrogen_treatment mixed
_refine_ls_matrix_type full
_refine_ls_number_parameters 319
_refine_ls_number_reflns 4713
_refine_ls_number_restraints 0
_refine_ls_restrained_S_all 1.131
_refine_ls_R_factor_all 0.0305
_refine_ls_R_factor_gt 0.0231
_refine_ls_shift/su_max 0.004
_refine_ls_shift/su_mean 0.000
_refine_ls_structure_factor_coef Fsqd
_refine_ls_weighting_details 'calc w=1/[\s^2^(Fo^2^)+(0.0203P)^2^+2.3331P] where P=(Fo^2^+2Fc^2^)/3'
_refine_ls_weighting_scheme calc
_refine_ls_wR_factor_gt 0.0549
_refine_ls_wR_factor_ref 0.0617
_reflns_number_gt 4047
_reflns_number_total 4713
_reflns_threshold_expression I>2sigma(I)
_cod_data_source_file hp2044.cif
_cod_data_source_block I
_cod_original_sg_symbol_H-M 'P 21/c'
_cod_database_code 2236332
_cod_database_fobs_code 2236332

loop_
_space_group_symop_id
_space_group_symop_operation_xyz
1 'x, y, z'
2 '-x, y+1/2, -z+1/2'
3 '-x, -y, -z'
4 'x, -y-1/2, z-1/2'

loop_
_atom_site_type_symbol
_atom_site_label
_atom_site_fract_x
_atom_site_fract_y
_atom_site_fract_z
_atom_site_U_iso_or_equiv
_atom_site_adp_type
_atom_site_calc_flag
_atom_site_refinement_flags
_atom_site_occupancy
_atom_site_symmetry_multiplicity
Cu Cu1 0.58451(2) 0.505128(19) 0.570813(12) 0.01381(7) Uani d . 1 1
Cu Cu2 0.937948(19) 0.502200(18) 0.923936(12) 0.01216(7) Uani d . 1 1
O O1 0.45990(12) 0.43975(12) 0.59966(8) 0.0217(3) Uani d . 1 1
O O2 0.51683(14) 0.65182(12) 0.57030(8) 0.0275(4) Uani d . 1 1
O O3 0.31686(13) 0.43082(15) 0.48086(8) 0.0336(4) Uani d . 1 1
O O4 0.62799(13) 0.35832(13) 0.54785(9) 0.0295(4) Uani d . 1 1
O O5 0.72384(12) 0.52443(11) 0.68184(7) 0.0169(3) Uani d . 1 1
O O6 0.85592(12) 0.52508(11) 0.80224(7) 0.0154(3) Uani d . 1 1
O O7 0.80423(12) 0.54543(12) 0.95269(8) 0.0211(3) Uani d . 1 1
O O8 0.90257(13) 0.34674(11) 0.93393(8) 0.0203(3) Uani d . 1 1
O O9 1.09120(12) 0.45715(12) 0.91883(8) 0.0211(3) Uani d . 1 1
O O10 0.99288(13) 0.65590(11) 0.93776(8) 0.0203(3) Uani d . 1 1
C C1 0.35629(17) 0.41637(16) 0.55266(11) 0.0170(4) Uani d . 1 1
C C2 0.27189(19) 0.36747(18) 0.58551(12) 0.0231(5) Uani d . 1 1
H H2A 0.3171 0.3447 0.6392 0.035 Uiso calc R 1 1
H H2B 0.2317 0.3041 0.5544 0.035 Uiso calc R 1 1
H H2C 0.2121 0.4219 0.5842 0.035 Uiso calc R 1 1
C C3 0.42955(17) 0.69004(16) 0.51461(11) 0.0177(4) Uani d . 1 1
C C4 0.3902(2) 0.80429(18) 0.52395(13) 0.0259(5) Uani d . 1 1
H H4A 0.3487 0.8030 0.5595 0.039 Uiso calc R 1 1
H H4B 0.3360 0.8320 0.4734 0.039 Uiso calc R 1 1
H H4C 0.4603 0.8518 0.5450 0.039 Uiso calc R 1 1
C C5 0.75337(16) 0.49915(14) 0.75148(10) 0.0123(4) Uani d . 1 1
C C6 0.66926(17) 0.43909(17) 0.77852(11) 0.0179(4) Uani d . 1 1
H H6A 0.6513 0.4842 0.8158 0.027 Uiso calc R 1 1
H H6B 0.7064 0.3708 0.8034 0.027 Uiso calc R 1 1
H H6C 0.5951 0.4230 0.7340 0.027 Uiso calc R 1 1
C C7 0.81493(17) 0.55813(16) 1.02184(11) 0.0158(4) Uani d . 1 1
C C8 0.70571(18) 0.59690(18) 1.03438(12) 0.0210(4) Uani d . 1 1
H H8A 0.6998 0.6764 1.0293 0.032 Uiso calc R 1 1
H H8B 0.7125 0.5759 1.0864 0.032 Uiso calc R 1 1
H H8C 0.6340 0.5635 0.9956 0.032 Uiso calc R 1 1
C C9 0.94290(17) 0.30002(16) 0.99907(11) 0.0150(4) Uani d . 1 1
C C10 0.91147(18) 0.18182(16) 1.00283(12) 0.0199(4) Uani d . 1 1
H H10A 0.8507 0.1762 1.0250 0.030 Uiso calc R 1 1
H H10B 0.9832 0.1416 1.0355 0.030 Uiso calc R 1 1
H H10C 0.8801 0.1508 0.9505 0.030 Uiso calc R 1 1
N N1 0.95203(15) 0.68314(14) 0.74095(9) 0.0157(3) Uani d . 1 1
C C11 0.89976(19) 0.78890(17) 0.75415(12) 0.0216(4) Uani d . 1 1
H H11A 0.9146 0.8465 0.7220 0.026 Uiso calc R 1 1
H H11B 0.9409 0.8104 0.8092 0.026 Uiso calc R 1 1
C C12 0.76660(19) 0.78157(18) 0.73454(13) 0.0250(5) Uani d . 1 1
H H12A 0.7520 0.7316 0.7708 0.037 Uiso calc R 1 1
H H12B 0.7260 0.7543 0.6815 0.037 Uiso calc R 1 1
H H12C 0.7357 0.8540 0.7387 0.037 Uiso calc R 1 1
C C13 0.92652(18) 0.66676(16) 0.65642(11) 0.0178(4) Uani d . 1 1
H H13A 0.9663 0.7252 0.6388 0.021 Uiso calc R 1 1
H H13B 0.8394 0.6730 0.6262 0.021 Uiso calc R 1 1
C C14 0.96895(19) 0.55746(17) 0.64007(12) 0.0230(5) Uani d . 1 1
H H14A 0.9390 0.4997 0.6639 0.034 Uiso calc R 1 1
H H14B 1.0565 0.5560 0.6618 0.034 Uiso calc R 1 1
H H14C 0.9388 0.5458 0.5839 0.034 Uiso calc R 1 1
C C15 1.08264(18) 0.67378(18) 0.79283(12) 0.0208(4) Uani d . 1 1
H H15A 1.1132 0.6029 0.7832 0.025 Uiso calc R 1 1
H H15B 1.0912 0.6749 0.8476 0.025 Uiso calc R 1 1
C C16 1.15768(19) 0.76417(18) 0.78030(13) 0.0259(5) Uani d . 1 1
H H16A 1.2415 0.7536 0.8151 0.039 Uiso calc R 1 1
H H16B 1.1296 0.8345 0.7914 0.039 Uiso calc R 1 1
H H16C 1.1506 0.7630 0.7264 0.039 Uiso calc R 1 1
O O11 0.68670(15) 0.43535(14) 0.26275(10) 0.0376(4) Uani d . 1 1
C C17 0.6524(2) 0.36448(19) 0.31112(13) 0.0279(5) Uani d . 1 1
H H17A 0.6561 0.4038 0.3582 0.034 Uiso calc R 1 1
H H17B 0.7072 0.3013 0.3274 0.034 Uiso calc R 1 1
C C18 0.52537(19) 0.32611(18) 0.26465(13) 0.0255(5) Uani d . 1 1
H H18A 0.4663 0.3716 0.2754 0.031 Uiso calc R 1 1
H H18B 0.5146 0.2490 0.2759 0.031 Uiso calc R 1 1
C C19 0.5144(2) 0.34046(19) 0.18108(13) 0.0293(5) Uani d . 1 1
H H19A 0.5431 0.2750 0.1626 0.035 Uiso calc R 1 1
H H19B 0.4308 0.3555 0.1458 0.035 Uiso calc R 1 1
C C20 0.5939(2) 0.4374(2) 0.18684(15) 0.0346(6) Uani d . 1 1
H H20A 0.6284 0.4327 0.1470 0.041 Uiso calc R 1 1
H H20B 0.5476 0.5059 0.1788 0.041 Uiso calc R 1 1
H H1 0.918(2) 0.632(2) 0.7560(13) 0.021(6) Uiso d . 1 1

loop_
_atom_site_aniso_label
_atom_site_aniso_U_11
_atom_site_aniso_U_22
_atom_site_aniso_U_33
_atom_site_aniso_U_12
_atom_site_aniso_U_13
_atom_site_aniso_U_23
Cu1 0.01246(12) 0.01771(13) 0.00901(12) -0.00095(9) 0.00175(9) 0.00001(9)
Cu2 0.01315(12) 0.01314(12) 0.00850(12) -0.00060(9) 0.00238(9) 0.00073(9)
O1 0.0174(7) 0.0319(8) 0.0128(7) -0.0052(6) 0.0027(6) 0.0026(6)
O2 0.0324(9) 0.0187(8) 0.0196(8) 0.0037(7) -0.0027(7) -0.0015(6)
O3 0.0194(8) 0.0648(12) 0.0126(7) -0.0166(8) 0.0020(6) 0.0037(8)
O4 0.0259(8) 0.0317(9) 0.0204(8) 0.0122(7) -0.0022(6) -0.0061(7)
O5 0.0154(7) 0.0231(7) 0.0085(6) -0.0025(6) 0.0007(5) 0.0013(5)
O6 0.0148(7) 0.0179(7) 0.0096(6) -0.0037(5) 0.0007(5) 0.0013(5)
O7 0.0167(7) 0.0308(8) 0.0147(7) 0.0024(6) 0.0050(6) -0.0011(6)
O8 0.0247(7) 0.0162(7) 0.0137(7) -0.0020(6) 0.0007(6) 0.0017(6)
O9 0.0178(7) 0.0307(8) 0.0139(7) 0.0050(6) 0.0051(6) 0.0018(6)
O10 0.0275(8) 0.0158(7) 0.0141(7) -0.0045(6) 0.0043(6) 0.0002(6)
C1 0.0183(10) 0.0164(10) 0.0170(10) 0.0010(8) 0.0076(8) -0.0008(8)
C2 0.0226(11) 0.0275(12) 0.0210(11) -0.0034(9) 0.0103(9) 0.0004(9)
C3 0.0181(10) 0.0191(10) 0.0185(10) -0.0008(8) 0.0101(8) 0.0024(8)
C4 0.0281(12) 0.0214(11) 0.0282(12) 0.0028(9) 0.0109(10) -0.0006(9)
C5 0.0139(9) 0.0083(9) 0.0140(9) 0.0010(7) 0.0046(8) -0.0016(7)
C6 0.0157(10) 0.0205(10) 0.0143(9) -0.0019(8) 0.0024(8) 0.0008(8)
C7 0.0188(10) 0.0113(9) 0.0176(10) -0.0024(8) 0.0074(8) 0.0002(8)
C8 0.0193(10) 0.0240(11) 0.0212(10) 0.0010(8) 0.0094(9) 0.0000(9)
C9 0.0136(9) 0.0157(10) 0.0156(10) 0.0020(8) 0.0057(8) 0.0009(8)
C10 0.0218(10) 0.0161(10) 0.0189(10) -0.0013(8) 0.0047(8) 0.0015(8)
N1 0.0184(8) 0.0137(8) 0.0157(8) -0.0030(7) 0.0073(7) -0.0003(7)
C11 0.0292(11) 0.0154(10) 0.0214(11) -0.0020(8) 0.0111(9) -0.0018(8)
C12 0.0281(12) 0.0214(11) 0.0290(12) 0.0048(9) 0.0149(10) 0.0011(9)
C13 0.0208(10) 0.0182(10) 0.0132(9) -0.0015(8) 0.0053(8) 0.0002(8)
C14 0.0260(11) 0.0220(11) 0.0224(11) -0.0005(9) 0.0110(9) -0.0035(9)
C15 0.0193(10) 0.0253(11) 0.0159(10) -0.0025(9) 0.0047(8) 0.0016(9)
C16 0.0238(11) 0.0251(12) 0.0305(12) -0.0058(9) 0.0124(10) -0.0032(10)
O11 0.0344(9) 0.0347(10) 0.0437(10) -0.0099(8) 0.0151(8) -0.0029(8)
C17 0.0300(12) 0.0254(12) 0.0281(12) 0.0035(9) 0.0110(10) -0.0050(10)
C18 0.0254(12) 0.0222(11) 0.0295(12) 0.0057(9) 0.0114(10) 0.0024(9)
C19 0.0284(12) 0.0298(12) 0.0281(12) 0.0012(10) 0.0091(10) 0.0000(10)
C20 0.0373(14) 0.0307(13) 0.0414(14) 0.0035(11) 0.0216(12) 0.0080(11)

loop_
_atom_type_symbol
_atom_type_description
_atom_type_scat_dispersion_real
_atom_type_scat_dispersion_imag
_atom_type_scat_source
C C 0.0033 0.0016 'International Tables Vol C Tables 4.2.6.8 and 6.1.1.4'
H H 0.0000 0.0000 'International Tables Vol C Tables 4.2.6.8 and 6.1.1.4'
Cu Cu 0.3201 1.2651 'International Tables Vol C Tables 4.2.6.8 and 6.1.1.4'
N N 0.0061 0.0033 'International Tables Vol C Tables 4.2.6.8 and 6.1.1.4'
O O 0.0106 0.0060 'International Tables Vol C Tables 4.2.6.8 and 6.1.1.4'

loop_
_geom_angle_atom_site_label_1
_geom_angle_atom_site_label_2
_geom_angle_atom_site_label_3
_geom_angle_site_symmetry_1
_geom_angle_site_symmetry_3
_geom_angle
O1 Cu1 O4 . . 89.30(7)
O1 Cu1 O3 . 3_666 167.73(6)
O4 Cu1 O3 . 3_666 89.50(8)
O1 Cu1 O2 . . 90.54(7)
O4 Cu1 O2 . . 167.71(6)
O3 Cu1 O2 3_666 . 88.05(8)
O1 Cu1 O5 . . 100.48(5)
O4 Cu1 O5 . . 97.85(6)
O3 Cu1 O5 3_666 . 91.78(6)
O2 Cu1 O5 . . 94.27(6)
O1 Cu1 Cu1 . 3_666 82.90(4)
O4 Cu1 Cu1 . 3_666 84.68(4)
O3 Cu1 Cu1 3_666 3_666 84.83(4)
O2 Cu1 Cu1 . 3_666 83.10(4)
O5 Cu1 Cu1 . 3_666 175.77(4)
O7 Cu2 O9 . . 167.99(6)
O7 Cu2 O8 . . 90.06(6)
O9 Cu2 O8 . . 88.77(6)
O7 Cu2 O10 . . 88.84(6)
O9 Cu2 O10 . . 89.82(6)
O8 Cu2 O10 . . 167.95(6)
O7 Cu2 O6 . . 99.55(5)
O9 Cu2 O6 . . 92.39(5)
O8 Cu2 O6 . . 101.58(5)
O10 Cu2 O6 . . 90.44(5)
O7 Cu2 Cu2 . 3_767 84.03(4)
O9 Cu2 Cu2 . 3_767 83.96(4)
O8 Cu2 Cu2 . 3_767 86.12(4)
O10 Cu2 Cu2 . 3_767 81.83(4)
O6 Cu2 Cu2 . 3_767 171.44(4)
C1 O1 Cu1 . . 124.71(13)
C3 O2 Cu1 . . 124.07(13)
C1 O3 Cu1 . 3_666 122.14(13)
C3 O4 Cu1 3_666 . 122.47(13)
C5 O5 Cu1 . . 142.18(12)
C5 O6 Cu2 . . 132.82(12)
C7 O7 Cu2 . . 123.23(13)
C9 O8 Cu2 . . 120.83(13)
C7 O9 Cu2 3_767 . 123.01(13)
C9 O10 Cu2 3_767 . 125.84(13)
O3 C1 O1 . . 125.42(18)
O3 C1 C2 . . 117.23(18)
O1 C1 C2 . . 117.35(17)
C1 C2 H2A . . 109.5
C1 C2 H2B . . 109.5
H2A C2 H2B . . 109.5
C1 C2 H2C . . 109.5
H2A C2 H2C . . 109.5
H2B C2 H2C . . 109.5
O2 C3 O4 . 3_666 125.63(19)
O2 C3 C4 . . 116.98(18)
O4 C3 C4 3_666 . 117.39(18)
C3 C4 H4A . . 109.5
C3 C4 H4B . . 109.5
H4A C4 H4B . . 109.5
C3 C4 H4C . . 109.5
H4A C4 H4C . . 109.5
H4B C4 H4C . . 109.5
O5 C5 O6 . . 120.95(17)
O5 C5 C6 . . 121.24(16)
O6 C5 C6 . . 117.81(16)
C5 C6 H6A . . 109.5
C5 C6 H6B . . 109.5
H6A C6 H6B . . 109.5
C5 C6 H6C . . 109.5
H6A C6 H6C . . 109.5
H6B C6 H6C . . 109.5
O9 C7 O7 3_767 . 125.74(18)
O9 C7 C8 3_767 . 117.27(17)
O7 C7 C8 . . 116.98(17)
C7 C8 H8A . . 109.5
C7 C8 H8B . . 109.5
H8A C8 H8B . . 109.5
C7 C8 H8C . . 109.5
H8A C8 H8C . . 109.5
H8B C8 H8C . . 109.5
O10 C9 O8 3_767 . 125.38(18)
O10 C9 C10 3_767 . 116.43(17)
O8 C9 C10 . . 118.18(17)
C9 C10 H10A . . 109.5
C9 C10 H10B . . 109.5
H10A C10 H10B . . 109.5
C9 C10 H10C . . 109.5
H10A C10 H10C . . 109.5
H10B C10 H10C . . 109.5
C13 N1 C11 . . 111.15(15)
C13 N1 C15 . . 113.66(15)
C11 N1 C15 . . 111.40(16)
C13 N1 H1 . . 108.7(15)
C11 N1 H1 . . 106.9(16)
C15 N1 H1 . . 104.5(15)
N1 C11 C12 . . 112.80(17)
N1 C11 H11A . . 109.0
C12 C11 H11A . . 109.0
N1 C11 H11B . . 109.0
C12 C11 H11B . . 109.0
H11A C11 H11B . . 107.8
C11 C12 H12A . . 109.5
C11 C12 H12B . . 109.5
H12A C12 H12B . . 109.5
C11 C12 H12C . . 109.5
H12A C12 H12C . . 109.5
H12B C12 H12C . . 109.5
N1 C13 C14 . . 112.69(16)
N1 C13 H13A . . 109.1
C14 C13 H13A . . 109.1
N1 C13 H13B . . 109.1
C14 C13 H13B . . 109.1
H13A C13 H13B . . 107.8
C13 C14 H14A . . 109.5
C13 C14 H14B . . 109.5
H14A C14 H14B . . 109.5
C13 C14 H14C . . 109.5
H14A C14 H14C . . 109.5
H14B C14 H14C . . 109.5
N1 C15 C16 . . 113.03(17)
N1 C15 H15A . . 109.0
C16 C15 H15A . . 109.0
N1 C15 H15B . . 109.0
C16 C15 H15B . . 109.0
H15A C15 H15B . . 107.8
C15 C16 H16A . . 109.5
C15 C16 H16B . . 109.5
H16A C16 H16B . . 109.5
C15 C16 H16C . . 109.5
H16A C16 H16C . . 109.5
H16B C16 H16C . . 109.5
C20 O11 C17 . . 109.24(17)
O11 C17 C18 . . 107.89(18)
O11 C17 H17A . . 110.1
C18 C17 H17A . . 110.1
O11 C17 H17B . . 110.1
C18 C17 H17B . . 110.1
H17A C17 H17B . . 108.4
C17 C18 C19 . . 102.34(18)
C17 C18 H18A . . 111.3
C19 C18 H18A . . 111.3
C17 C18 H18B . . 111.3
C19 C18 H18B . . 111.3
H18A C18 H18B . . 109.2
C20 C19 C18 . . 102.71(19)
C20 C19 H19A . . 111.2
C18 C19 H19A . . 111.2
C20 C19 H19B . . 111.2
C18 C19 H19B . . 111.2
H19A C19 H19B . . 109.1
O11 C20 C19 . . 106.94(19)
O11 C20 H20A . . 110.3
C19 C20 H20A . . 110.3
O11 C20 H20B . . 110.3
C19 C20 H20B . . 110.3
H20A C20 H20B . . 108.6

loop_
_geom_bond_atom_site_label_1
_geom_bond_atom_site_label_2
_geom_bond_site_symmetry_2
_geom_bond_distance
_geom_bond_publ_flag
Cu1 O1 . 1.9664(14) y
Cu1 O4 . 1.9717(15) y
Cu1 O3 3_666 1.9738(15) y
Cu1 O2 . 1.9777(15) y
Cu1 O5 . 2.1216(13) y
Cu1 Cu1 3_666 2.6498(4) ?
Cu2 O7 . 1.9735(14) y
Cu2 O9 . 1.9804(14) y
Cu2 O8 . 1.9806(14) y
Cu2 O10 . 1.9839(14) y
Cu2 O6 . 2.1204(13) y
Cu2 Cu2 3_767 2.6542(4) ?
O1 C1 . 1.256(2) ?
O2 C3 . 1.253(2) ?
O3 C1 . 1.252(2) ?
O3 Cu1 3_666 1.9739(15) ?
O4 C3 3_666 1.254(2) ?
O5 C5 . 1.250(2) ?
O6 C5 . 1.278(2) ?
O7 C7 . 1.260(2) ?
O8 C9 . 1.261(2) ?
O9 C7 3_767 1.258(2) ?
O10 C9 3_767 1.258(2) ?
C1 C2 . 1.511(3) ?
C2 H2A . 0.9800 ?
C2 H2B . 0.9800 ?
C2 H2C . 0.9800 ?
C3 O4 3_666 1.254(2) ?
C3 C4 . 1.513(3) ?
C4 H4A . 0.9800 ?
C4 H4B . 0.9800 ?
C4 H4C . 0.9800 ?
C5 C6 . 1.499(3) ?
C6 H6A . 0.9800 ?
C6 H6B . 0.9800 ?
C6 H6C . 0.9800 ?
C7 O9 3_767 1.258(2) ?
C7 C8 . 1.512(3) ?
C8 H8A . 0.9800 ?
C8 H8B . 0.9800 ?
C8 H8C . 0.9800 ?
C9 O10 3_767 1.258(2) ?
C9 C10 . 1.509(3) ?
C10 H10A . 0.9800 ?
C10 H10B . 0.9800 ?
C10 H10C . 0.9800 ?
N1 C13 . 1.504(2) ?
N1 C11 . 1.507(3) ?
N1 C15 . 1.508(3) ?
N1 H1 . 0.85(2) ?
C11 C12 . 1.516(3) ?
C11 H11A . 0.9900 ?
C11 H11B . 0.9900 ?
C12 H12A . 0.9800 ?
C12 H12B . 0.9800 ?
C12 H12C . 0.9800 ?
C13 C14 . 1.511(3) ?
C13 H13A . 0.9900 ?
C13 H13B . 0.9900 ?
C14 H14A . 0.9800 ?
C14 H14B . 0.9800 ?
C14 H14C . 0.9800 ?
C15 C16 . 1.511(3) ?
C15 H15A . 0.9900 ?
C15 H15B . 0.9900 ?
C16 H16A . 0.9800 ?
C16 H16B . 0.9800 ?
C16 H16C . 0.9800 ?
O11 C20 . 1.429(3) ?
O11 C17 . 1.430(3) ?
C17 C18 . 1.521(3) ?
C17 H17A . 0.9900 ?
C17 H17B . 0.9900 ?
C18 C19 . 1.529(3) ?
C18 H18A . 0.9900 ?
C18 H18B . 0.9900 ?
C19 C20 . 1.510(3) ?
C19 H19A . 0.9900 ?
C19 H19B . 0.9900 ?
C20 H20A . 0.9900 ?
C20 H20B . 0.9900 ?

loop_
_geom_hbond_atom_site_label_D
_geom_hbond_atom_site_label_H
_geom_hbond_atom_site_label_A
_geom_hbond_site_symmetry_A
_geom_hbond_distance_DH
_geom_hbond_distance_HA
_geom_hbond_distance_DA
_geom_hbond_angle_DHA
N1 H1 O5 1_555 0.85(2) 2.59(2) 3.212(2) 130.7(19)
N1 H1 O6 1_555 0.85(2) 1.89(2) 2.737(2) 173(2)
C6 H6C O1 1_555 0.98 2.42 3.3238(18) 153
C13 H13B O3 3_666 0.99 2.51 3.2956(19) 137
C15 H15B O10 1_555 0.99 2.43 3.3041(19) 147

loop_
_geom_torsion_atom_site_label_1
_geom_torsion_atom_site_label_2
_geom_torsion_atom_site_label_3
_geom_torsion_atom_site_label_4
_geom_torsion_site_symmetry_1
_geom_torsion_site_symmetry_4
_geom_torsion
O4 Cu1 O1 C1 . . -84.84(17)
O3 Cu1 O1 C1 3_666 . -0.4(4)
O2 Cu1 O1 C1 . . 82.87(17)
O5 Cu1 O1 C1 . . 177.31(16)
Cu1 Cu1 O1 C1 3_666 . -0.12(16)
O1 Cu1 O2 C3 . . -81.93(17)
O4 Cu1 O2 C3 . . 7.2(4)
O3 Cu1 O2 C3 3_666 . 85.87(17)
O5 Cu1 O2 C3 . . 177.52(17)
Cu1 Cu1 O2 C3 3_666 . 0.85(16)
O1 Cu1 O4 C3 . 3_666 80.50(17)
O3 Cu1 O4 C3 3_666 3_666 -87.28(17)
O2 Cu1 O4 C3 . 3_666 -8.8(4)
O5 Cu1 O4 C3 . 3_666 -179.01(16)
Cu1 Cu1 O4 C3 3_666 3_666 -2.43(16)
O1 Cu1 O5 C5 . . 10.1(2)
O4 Cu1 O5 C5 . . -80.6(2)
O3 Cu1 O5 C5 3_666 . -170.3(2)
O2 Cu1 O5 C5 . . 101.5(2)
Cu1 Cu1 O5 C5 3_666 . 153.0(5)
O7 Cu2 O6 C5 . . -45.10(17)
O9 Cu2 O6 C5 . . 136.17(16)
O8 Cu2 O6 C5 . . 46.94(17)
O10 Cu2 O6 C5 . . -133.99(16)
Cu2 Cu2 O6 C5 3_767 . -159.3(2)
O9 Cu2 O7 C7 . . 3.0(4)
O8 Cu2 O7 C7 . . 87.31(16)
O10 Cu2 O7 C7 . . -80.69(16)
O6 Cu2 O7 C7 . . -170.94(15)
Cu2 Cu2 O7 C7 3_767 . 1.21(15)
O7 Cu2 O8 C9 . . -83.88(15)
O9 Cu2 O8 C9 . . 84.17(15)
O10 Cu2 O8 C9 . . 0.8(4)
O6 Cu2 O8 C9 . . 176.36(14)
Cu2 Cu2 O8 C9 3_767 . 0.14(14)
O7 Cu2 O9 C7 . 3_767 -1.4(4)
O8 Cu2 O9 C7 . 3_767 -85.90(16)
O10 Cu2 O9 C7 . 3_767 82.13(16)
O6 Cu2 O9 C7 . 3_767 172.55(16)
Cu2 Cu2 O9 C7 3_767 3_767 0.33(15)
O7 Cu2 O10 C9 . 3_767 83.93(16)
O9 Cu2 O10 C9 . 3_767 -84.13(16)
O8 Cu2 O10 C9 . 3_767 -0.9(4)
O6 Cu2 O10 C9 . 3_767 -176.52(16)
Cu2 Cu2 O10 C9 3_767 3_767 -0.21(15)
Cu1 O3 C1 O1 3_666 . 0.0(3)
Cu1 O3 C1 C2 3_666 . 179.53(14)
Cu1 O1 C1 O3 . . 0.1(3)
Cu1 O1 C1 C2 . . -179.43(14)
Cu1 O2 C3 O4 . 3_666 0.8(3)
Cu1 O2 C3 C4 . . -179.51(14)
Cu1 O5 C5 O6 . . 175.75(13)
Cu1 O5 C5 C6 . . -5.2(3)
Cu2 O6 C5 O5 . . 178.19(12)
Cu2 O6 C5 C6 . . -0.9(3)
Cu2 O7 C7 O9 . 3_767 -1.9(3)
Cu2 O7 C7 C8 . . 177.02(13)
Cu2 O8 C9 O10 . 3_767 0.0(3)
Cu2 O8 C9 C10 . . 179.31(13)
C13 N1 C11 C12 . . 78.9(2)
C15 N1 C11 C12 . . -153.20(17)
C11 N1 C13 C14 . . -175.42(17)
C15 N1 C13 C14 . . 57.9(2)
C13 N1 C15 C16 . . 66.7(2)
C11 N1 C15 C16 . . -59.8(2)
C20 O11 C17 C18 . . -4.7(2)
O11 C17 C18 C19 . . 23.3(2)
C17 C18 C19 C20 . . -31.8(2)
C17 O11 C20 C19 . . -16.4(2)
C18 C19 C20 O11 . . 30.4(2)
O1 Cu1 Cu2 O7 . . -39.67(7)
